data_2211332
loop_
_publ_author_name
'Samuel Robinson Jebas'
'Thailampillai Balasubramanian'

_publ_section_title
;
 4-Aminobenzoic acid--nicotinic acid (2/1)
;
_journal_coeditor_code CI2206
_journal_issue 12
_journal_name_full 'Acta Crystallographica Section E'
_journal_page_first o5621
_journal_page_last o5622
_journal_paper_doi 10.1107/S1600536806046812
_journal_volume 62
_journal_year 2006
_chemical_formula_iupac '2C7 H7 N O2, C6 H5 N O2'
_chemical_formula_moiety '2(C7 H7 N O2), C6 H5 N O2'
_chemical_formula_sum 'C20 H19 N3 O6'
_chemical_formula_weight 397.38
_chemical_name_systematic
;
4-Aminobenzoic acid--nicotinic acid (2/1)
;
_space_group_IT_number 9
_symmetry_cell_setting monoclinic
_symmetry_space_group_name_Hall 'C -2yc'
_symmetry_space_group_name_H-M 'C 1 c 1'
_audit_creation_method 'WinGX routine CIF_UPDATE'
_cell_angle_alpha 90
_cell_angle_beta 99.680(4)
_cell_angle_gamma 90
_cell_formula_units_Z 4
_cell_length_a 10.1803(4)
_cell_length_b 13.8050(7)
_cell_length_c 13.6530(8)
_cell_measurement_reflns_used 25
_cell_measurement_temperature 303(2)
_cell_measurement_theta_max 25
_cell_measurement_theta_min 2
_cell_volume 1891.46(17)
_computing_cell_refinement 'CAD-4 EXPRESS'
_computing_data_collection 'CAD-4 EXPRESS (Enraf--Nonius, 1994)'
_computing_data_reduction 'XCAD4 (Harms & Wocadlo, 1995)'
_computing_molecular_graphics 'PLATON (Spek, 2003)'
_computing_publication_material SHELXL97
_computing_structure_refinement 'SHELXL97 (Sheldrick, 1997)'
_computing_structure_solution 'SHELXS97 (Sheldrick, 1997)'
_diffrn_measured_fraction_theta_full 0.999
_diffrn_measured_fraction_theta_max 0.999
_diffrn_measurement_device_type 'Nonius MACH3 sealed-tube'
_diffrn_measurement_method \w-2\q
_diffrn_radiation_type MoK\a
_diffrn_radiation_wavelength 0.71073
_diffrn_reflns_av_R_equivalents 0.0427
_diffrn_reflns_limit_h_max 12
_diffrn_reflns_limit_h_min -1
_diffrn_reflns_limit_k_max 16
_diffrn_reflns_limit_k_min -16
_diffrn_reflns_limit_l_max 16
_diffrn_reflns_limit_l_min -16
_diffrn_reflns_number 3471
_diffrn_reflns_theta_full 25
_diffrn_reflns_theta_max 24.99
_diffrn_reflns_theta_min 2.51
_diffrn_standards_decay_% 0
_diffrn_standards_interval_time 60
_diffrn_standards_number 3
_exptl_absorpt_coefficient_mu 0.105
_exptl_absorpt_correction_T_max 0.979
_exptl_absorpt_correction_T_min 0.969
_exptl_absorpt_correction_type psi-scan
_exptl_absorpt_process_details '(North <i>et al.</i>,  1968)'
_exptl_crystal_colour yellow
_exptl_crystal_density_diffrn 1.395
_exptl_crystal_density_method 'not measured'
_exptl_crystal_description Block
_exptl_crystal_F_000 832
_exptl_crystal_size_max 0.4
_exptl_crystal_size_mid 0.25
_exptl_crystal_size_min 0.2
_refine_diff_density_max 0.325
_refine_diff_density_min -0.304
_refine_ls_extinction_method none
_refine_ls_goodness_of_fit_ref 1.049
_refine_ls_hydrogen_treatment constr
_refine_ls_matrix_type full
_refine_ls_number_parameters 262
_refine_ls_number_reflns 1614
_refine_ls_number_restraints 2
_refine_ls_restrained_S_all 1.048
_refine_ls_R_factor_gt 0.0747
_refine_ls_shift/su_max 0.006
_refine_ls_structure_factor_coef Fsqd
_refine_ls_weighting_details 'calc w=1/[\s^2^(Fo^2^)+(0.2P)^2^] where P=(Fo^2^+2Fc^2^)/3'
_refine_ls_weighting_scheme calc
_refine_ls_wR_factor_ref 0.2343
_reflns_number_gt 1281
_reflns_number_total 1614
_reflns_threshold_expression I>2\s(I)
_cod_data_source_file ci2206.cif
_cod_data_source_block I
_cod_depositor_comments
;
The following automatic conversions were performed:
'_symmetry_cell_setting' value 'Monoclinic' changed to 'monoclinic'
according to '/home/saulius/struct/CIF-dictionaries/cif_core.dic'
dictionary named 'cif_core.dic' version 2.4.1 from
2010-06-29.

'_geom_hbond_publ_flag' value 'Y' changed to 'y' according to
'/home/saulius/struct/CIF-dictionaries/cif_core.dic' dictionary named
'cif_core.dic' version 2.4.1 from 2010-06-29 (7 times).

Automatic conversion script
Id: cif_fix_enum 1527 2010-12-29 10:47:43Z saulius 

The following automatic conversions were performed:

'_symmetry_cell_setting' value 'Monoclinic' changed to 'monoclinic'
according to /home/saulius/struct/CIF-dictionaries/cif_core.dic
dictionary named 'cif_core.dic' version 2.4.1 from
2010-06-29.

'_geom_hbond_publ_flag' value 'Y' changed to 'y'
according to /home/saulius/struct/CIF-dictionaries/cif_core.dic
dictionary named 'cif_core.dic' version 2.4.1 from 2010-06-29 (7
times).

Automatic conversion script
Id: cif_fix_values 1715 2011-07-08 13:25:40Z adriana 
;
_cod_original_cell_volume 1891.46(16)
_cod_original_sg_symbol_H-M 'C c'
_cod_database_code 2211332
_cod_database_fobs_code 2211332

loop_
_symmetry_equiv_pos_as_xyz
'x, y, z'
'x, -y, z+1/2'
'x+1/2, y+1/2, z'
'x+1/2, -y+1/2, z+1/2'

loop_
_atom_site_type_symbol
_atom_site_label
_atom_site_fract_x
_atom_site_fract_y
_atom_site_fract_z
_atom_site_U_iso_or_equiv
_atom_site_adp_type
_atom_site_calc_flag
_atom_site_refinement_flags
_atom_site_occupancy
N N3 0.0741(5) 0.0502(5) 0.5822(4) 0.0359(14) Uani d . 1
C C15 0.0776(7) 0.0052(4) 0.4932(5) 0.0316(13) Uani d . 1
H H15 0.0772 -0.0621 0.4902 0.038 Uiso calc R 1
C C16 0.0817(5) 0.0572(5) 0.4095(5) 0.0308(13) Uani d . 1
C C18 0.0796(10) 0.2018(4) 0.5030(6) 0.0461(13) Uani d . 1
H H18 0.0829 0.269 0.5066 0.055 Uiso calc R 1
O O6 0.0641(5) 0.0605(4) 0.2301(4) 0.0518(14) Uani d . 1
H H6A 0.065 0.0261 0.1813 0.078 Uiso calc R 1
O O5 0.0965(6) -0.0814(5) 0.3082(4) 0.0600(16) Uani d . 1
C C17 0.0811(6) 0.1555(5) 0.4146(5) 0.0350(14) Uani d . 1
H H17 0.0817 0.1918 0.3573 0.042 Uiso calc R 1
C C19 0.0731(7) 0.1476(5) 0.5861(6) 0.0404(16) Uani d . 1
H H19 0.068 0.1784 0.6459 0.048 Uiso calc R 1
C C20 0.0803(6) 0.0069(5) 0.3100(4) 0.0352(13) Uani d . 1
C C7 0.3693(7) 0.1199(6) 0.2157(5) 0.0410(16) Uani d . 1
C C11 0.2596(6) 0.4724(5) 0.3332(6) 0.0393(16) Uani d . 1
C C13 0.2321(8) 0.5841(7) 0.4654(6) 0.0502(18) Uani d . 1
H H13 0.2292 0.5947 0.5323 0.06 Uiso calc R 1
O O4 0.2878(6) 0.3610(4) 0.2089(4) 0.0524(15) Uani d . 1
H H4 0.3046 0.3041 0.1993 0.079 Uiso calc R 1
C C3 0.4027(7) 0.0005(6) 0.0868(5) 0.0424(17) Uani d . 1
H H3 0.3957 0.0502 0.0402 0.051 Uiso calc R 1
C C9 0.2200(9) 0.6408(6) 0.2976(7) 0.055(2) Uani d . 1
H H9 0.2103 0.691 0.2516 0.066 Uiso calc R 1
C C4 0.3942(6) 0.0209(5) 0.1861(5) 0.0330(14) Uani d . 1
O O1 0.3699(6) 0.1345(4) 0.3106(4) 0.0516(14) Uani d . 1
H H1 0.3557 0.192 0.3201 0.077 Uiso calc R 1
C C10 0.2400(7) 0.5486(6) 0.2672(6) 0.0427(18) Uani d . 1
H H10 0.2404 0.537 0.2002 0.051 Uiso calc R 1
N N2 0.1954(8) 0.7515(6) 0.4311(7) 0.079(3) Uani d . 1
H H2A 0.1948 0.7623 0.493 0.095 Uiso calc R 1
H H2B 0.1842 0.7987 0.3893 0.095 Uiso calc R 1
O O3 0.3144(6) 0.3077(4) 0.3655(4) 0.0566(14) Uani d . 1
C C5 0.4063(7) -0.0544(5) 0.2549(6) 0.0427(17) Uani d . 1
H H5 0.4002 -0.0418 0.3209 0.051 Uiso calc R 1
C C8 0.2139(7) 0.6611(6) 0.3995(6) 0.052(2) Uani d . 1
O O2 0.3485(6) 0.1874(4) 0.1532(4) 0.0576(15) Uani d . 1
C C14 0.2875(6) 0.3747(5) 0.3016(5) 0.0373(15) Uani d . 1
C C1 0.4334(8) -0.1696(6) 0.1271(6) 0.0486(19) Uani d . 1
C C2 0.4216(8) -0.0933(7) 0.0589(6) 0.053(2) Uani d . 1
H H2 0.4267 -0.1065 -0.0072 0.064 Uiso calc R 1
C C12 0.2544(7) 0.4927(6) 0.4333(6) 0.0442(17) Uani d . 1
H H12 0.2666 0.4423 0.4792 0.053 Uiso calc R 1
N N1 0.4504(10) -0.2647(6) 0.0985(7) 0.084(3) Uani d . 1
H H1A 0.4573 -0.3104 0.1419 0.101 Uiso calc R 1
H H1B 0.4541 -0.2779 0.0375 0.101 Uiso calc R 1
C C6 0.4275(8) -0.1487(5) 0.2246(7) 0.052(2) Uani d . 1
H H6 0.4379 -0.1983 0.2713 0.063 Uiso calc R 1

loop_
_atom_site_aniso_label
_atom_site_aniso_U_11
_atom_site_aniso_U_22
_atom_site_aniso_U_33
_atom_site_aniso_U_12
_atom_site_aniso_U_13
_atom_site_aniso_U_23
N3 0.029(2) 0.048(3) 0.032(3) 0.003(2) 0.008(2) 0.005(2)
C15 0.030(2) 0.035(3) 0.033(3) 0.000(3) 0.013(2) 0.004(3)
C16 0.025(3) 0.036(3) 0.032(3) -0.001(2) 0.008(2) -0.005(3)
C18 0.066(3) 0.037(3) 0.036(3) -0.004(4) 0.008(3) -0.001(3)
O6 0.061(3) 0.050(3) 0.045(3) 0.005(2) 0.010(2) -0.008(2)
O5 0.071(3) 0.054(3) 0.055(3) 0.016(3) 0.011(3) -0.020(3)
C17 0.035(3) 0.043(4) 0.026(3) -0.001(3) 0.002(2) 0.009(3)
C19 0.052(4) 0.039(4) 0.030(3) -0.003(3) 0.008(3) -0.001(3)
C20 0.035(3) 0.041(3) 0.030(3) 0.007(3) 0.006(2) 0.010(3)
C7 0.044(4) 0.043(4) 0.036(3) -0.005(3) 0.005(3) -0.007(3)
C11 0.025(3) 0.038(4) 0.049(4) 0.000(3) -0.010(3) -0.002(3)
C13 0.040(4) 0.052(5) 0.054(4) 0.012(4) -0.005(3) -0.010(4)
O4 0.071(4) 0.046(3) 0.036(3) 0.006(2) -0.003(2) -0.006(2)
C3 0.044(4) 0.042(4) 0.041(4) -0.002(3) 0.008(3) -0.003(3)
C9 0.063(5) 0.042(4) 0.049(5) 0.012(4) -0.018(4) 0.004(3)
C4 0.032(3) 0.029(3) 0.036(3) -0.004(3) -0.001(2) -0.005(3)
O1 0.072(4) 0.046(3) 0.036(3) -0.003(3) 0.004(2) -0.006(2)
C10 0.038(4) 0.044(4) 0.042(4) -0.006(3) -0.008(3) -0.006(3)
N2 0.109(7) 0.055(5) 0.067(5) 0.043(4) -0.005(4) -0.010(4)
O3 0.085(4) 0.040(3) 0.049(3) -0.003(3) 0.021(3) 0.000(2)
C5 0.047(4) 0.041(4) 0.037(3) 0.006(3) -0.003(3) 0.003(3)
C8 0.043(4) 0.050(5) 0.056(5) 0.014(3) -0.015(3) -0.010(4)
O2 0.091(4) 0.039(3) 0.043(3) 0.005(3) 0.013(3) 0.006(2)
C14 0.033(3) 0.037(4) 0.039(4) -0.006(3) -0.005(3) 0.003(3)
C1 0.051(4) 0.038(4) 0.052(4) 0.016(3) -0.006(3) -0.007(4)
C2 0.054(4) 0.058(5) 0.049(4) 0.006(4) 0.011(4) -0.018(4)
C12 0.035(3) 0.055(5) 0.038(4) -0.004(3) -0.006(3) -0.003(3)
N1 0.128(8) 0.044(4) 0.072(5) 0.023(4) -0.007(5) -0.011(4)
C6 0.060(5) 0.033(4) 0.055(5) 0.014(3) -0.015(4) -0.003(3)

loop_
_atom_type_symbol
_atom_type_description
_atom_type_scat_dispersion_real
_atom_type_scat_dispersion_imag
_atom_type_scat_source
C C 0.0033 0 'International Tables Vol C Tables 4.2.6.8 and 6.1.1.4'
H H 0 0 'International Tables Vol C Tables 4.2.6.8 and 6.1.1.4'
N N 0.0061 0 'International Tables Vol C Tables 4.2.6.8 and 6.1.1.4'
O O 0.0106 0 'International Tables Vol C Tables 4.2.6.8 and 6.1.1.4'

loop_
_geom_angle_atom_site_label_1
_geom_angle_atom_site_label_2
_geom_angle_atom_site_label_3
_geom_angle
C19 N3 C15 119.3(6)
C16 C15 N3 121.1(5)
C16 C15 H15 119.5
N3 C15 H15 119.5
C15 C16 C17 119.0(6)
C15 C16 C20 120.8(5)
C17 C16 C20 120.1(6)
C19 C18 C17 119.0(6)
C19 C18 H18 120.5
C17 C18 H18 120.5
C20 O6 H6A 109.5
C16 C17 C18 120.8(7)
C16 C17 H17 119.6
C18 C17 H17 119.6
N3 C19 C18 120.7(7)
N3 C19 H19 119.6
C18 C19 H19 119.6
O5 C20 O6 122.9(6)
O5 C20 C16 119.2(6)
O6 C20 C16 117.8(6)
O2 C7 O1 122.0(7)
O2 C7 C4 121.5(6)
O1 C7 C4 116.5(7)
C10 C11 C12 117.3(7)
C10 C11 C14 121.8(7)
C12 C11 C14 120.9(7)
C12 C13 C8 120.7(8)
C12 C13 H13 119.6
C8 C13 H13 119.6
C14 O4 H4 109.5
C2 C3 C4 119.5(7)
C2 C3 H3 120.2
C4 C3 H3 120.2
C10 C9 C8 120.8(8)
C10 C9 H9 119.6
C8 C9 H9 119.6
C5 C4 C3 119.3(6)
C5 C4 C7 120.8(6)
C3 C4 C7 119.9(7)
C7 O1 H1 109.5
C11 C10 C9 121.8(8)
C11 C10 H10 119.1
C9 C10 H10 119.1
C8 N2 H2A 120
C8 N2 H2B 120
H2A N2 H2B 120
C4 C5 C6 119.9(7)
C4 C5 H5 120.1
C6 C5 H5 120.1
N2 C8 C13 121.0(8)
N2 C8 C9 121.7(9)
C13 C8 C9 117.3(7)
O3 C14 O4 122.4(7)
O3 C14 C11 120.0(7)
O4 C14 C11 117.5(6)
C6 C1 N1 120.0(8)
C6 C1 C2 118.3(7)
N1 C1 C2 121.7(8)
C3 C2 C1 121.8(7)
C3 C2 H2 119.1
C1 C2 H2 119.1
C13 C12 C11 122.1(8)
C13 C12 H12 118.9
C11 C12 H12 118.9
C1 N1 H1A 120
C1 N1 H1B 120
H1A N1 H1B 120
C1 C6 C5 121.2(8)
C1 C6 H6 119.4
C5 C6 H6 119.4

loop_
_geom_bond_atom_site_label_1
_geom_bond_atom_site_label_2
_geom_bond_distance
N3 C19 1.345(9)
N3 C15 1.370(9)
C15 C16 1.357(9)
C15 H15 0.93
C16 C17 1.358(9)
C16 C20 1.523(9)
C18 C19 1.370(11)
C18 C17 1.368(11)
C18 H18 0.93
O6 C20 1.306(8)
O6 H6A 0.82
O5 C20 1.230(8)
C17 H17 0.93
C19 H19 0.93
C7 O2 1.257(10)
C7 O1 1.310(9)
C7 C4 1.460(10)
C11 C10 1.378(11)
C11 C12 1.404(11)
C11 C14 1.458(10)
C13 C12 1.367(12)
C13 C8 1.385(13)
C13 H13 0.93
O4 C14 1.280(9)
O4 H4 0.82
C3 C2 1.373(12)
C3 C4 1.402(10)
C3 H3 0.93
C9 C10 1.364(11)
C9 C8 1.430(14)
C9 H9 0.93
C4 C5 1.393(10)
O1 H1 0.82
C10 H10 0.93
N2 C8 1.345(12)
N2 H2A 0.86
N2 H2B 0.86
O3 C14 1.269(9)
C5 C6 1.393(10)
C5 H5 0.93
C1 C6 1.374(13)
C1 N1 1.388(11)
C1 C2 1.398(13)
C2 H2 0.93
C12 H12 0.93
N1 H1A 0.86
N1 H1B 0.86
C6 H6 0.93

loop_
_geom_hbond_atom_site_label_D
_geom_hbond_atom_site_label_H
_geom_hbond_atom_site_label_A
_geom_hbond_site_symmetry_A
_geom_hbond_distance_DH
_geom_hbond_distance_HA
_geom_hbond_distance_DA
_geom_hbond_angle_DHA
_geom_hbond_publ_flag
O6 H6A N3 2_554 0.82 1.73 2.549(7) 177 y
N2 H2A O2 2_565 0.86 2.56 3.278(10) 141 y
N2 H2B O5 1_565 0.86 2.11 2.930(11) 160 y
N1 H1A O6 3_545 0.86 2.32 3.113(10) 154 y
N1 H1B O3 2_554 0.86 2.57 3.303(11) 144 y
O4 H4 O2 . 0.82 1.81 2.620(8) 168 y
O1 H1 O3 . 0.82 1.79 2.596(8) 167 y

loop_
_cod_related_entry_id
_cod_related_entry_database
_cod_related_entry_code
1 ChemSpider 21125996
